data_4500565
loop_
_publ_author_name
'Liu, Hai-Yan'
'Wu, Hua'
'Yang, Jin'
'Liu, Ying-Ying'
'Ma, Jian-Fang'
'Bai, Hong-Ye'

_publ_section_title
;
 Solvothermal Assembly of a Series of Organic--Inorganic Hybrid Materials
 Constructed from Keggin Polyoxometalate Clusters and Copper(I)--Organic
 Frameworks
;
_journal_issue 5
_journal_name_full 'Crystal Growth &amp; Design'
_journal_page_first 1786
_journal_paper_doi 10.1021/cg1017246
_journal_volume 11
_journal_year 2011
_chemical_formula_moiety 'C24 H32 Cu4 N8 O40 Si W12'
_chemical_formula_sum 'C24 H32 Cu4 N8 O40 Si W12'
_chemical_formula_weight 3561.03
_chemical_name_systematic
;
 ?
;
_space_group_IT_number 61
_symmetry_cell_setting orthorhombic
_symmetry_space_group_name_Hall '-P 2ac 2ab'
_symmetry_space_group_name_H-M 'P b c a'
_atom_sites_solution_hydrogens geom
_atom_sites_solution_primary direct
_atom_sites_solution_secondary difmap
_audit_creation_method SHELXL-97
_cell_angle_alpha 90.000(5)
_cell_angle_beta 90.000(5)
_cell_angle_gamma 90.000(5)
_cell_formula_units_Z 4
_cell_length_a 22.254(5)
_cell_length_b 11.464(5)
_cell_length_c 23.344(5)
_cell_measurement_reflns_used 7839
_cell_measurement_temperature 293(2)
_cell_measurement_theta_max 29.8
_cell_measurement_theta_min 4.3
_cell_volume 5956(3)
_computing_cell_refinement CrysAlis
_computing_data_collection 'CrysAlis (Oxford Diffraction, 2006)'
_computing_data_reduction CrysAlis
_computing_structure_refinement 'SHELXL-97 (Sheldrick, 1997)'
_computing_structure_solution 'SHELXS-97 (Sheldrick, 1997)'
_diffrn_ambient_temperature 293(2)
_diffrn_detector_area_resol_mean 10.0
_diffrn_measured_fraction_theta_full 0.993
_diffrn_measured_fraction_theta_max 0.920
_diffrn_measurement_device_type 'Oxford Diffraction Gemini R Ultra'
_diffrn_measurement_method '\w scan'
_diffrn_radiation_monochromator graphite
_diffrn_radiation_source 'fine-focus sealed tube'
_diffrn_radiation_type MoK\a
_diffrn_radiation_wavelength 0.71073
_diffrn_reflns_av_R_equivalents 0.1361
_diffrn_reflns_av_sigmaI/netI 0.1061
_diffrn_reflns_limit_h_max 22
_diffrn_reflns_limit_h_min -31
_diffrn_reflns_limit_k_max 13
_diffrn_reflns_limit_k_min -14
_diffrn_reflns_limit_l_max 32
_diffrn_reflns_limit_l_min -31
_diffrn_reflns_number 37212
_diffrn_reflns_theta_full 25.00
_diffrn_reflns_theta_max 29.81
_diffrn_reflns_theta_min 4.33
_exptl_absorpt_coefficient_mu 24.581
_exptl_absorpt_correction_T_max 0.18
_exptl_absorpt_correction_T_min 0.07
_exptl_absorpt_correction_type multi-scan
_exptl_absorpt_process_details
;
CrysAlis (Oxford Diffraction, 2006)
;
_exptl_crystal_colour red
_exptl_crystal_density_diffrn 3.972
_exptl_crystal_density_method 'not measured'
_exptl_crystal_description block
_exptl_crystal_F_000 6280
_exptl_crystal_size_max 0.12
_exptl_crystal_size_mid 0.10
_exptl_crystal_size_min 0.06
_refine_diff_density_max 4.684
_refine_diff_density_min -4.291
_refine_diff_density_rms 0.582
_refine_ls_extinction_method none
_refine_ls_goodness_of_fit_ref 0.997
_refine_ls_hydrogen_treatment constr
_refine_ls_matrix_type full
_refine_ls_number_parameters 401
_refine_ls_number_reflns 7839
_refine_ls_number_restraints 12
_refine_ls_restrained_S_all 0.998
_refine_ls_R_factor_all 0.1174
_refine_ls_R_factor_gt 0.0694
_refine_ls_shift/su_max 0.000
_refine_ls_shift/su_mean 0.000
_refine_ls_structure_factor_coef Fsqd
_refine_ls_weighting_details 'calc w=1/[\s^2^(Fo^2^)+(0.1086P)^2^+0.0000P] where P=(Fo^2^+2Fc^2^)/3'
_refine_ls_weighting_scheme calc
_refine_ls_wR_factor_gt 0.1658
_refine_ls_wR_factor_ref 0.1838
_reflns_number_gt 5086
_reflns_number_total 7839
_reflns_threshold_expression >2sigma(I)
_cod_data_source_file cg1017246_si_002.cif
_cod_data_source_block 2
_cod_database_code 4500565

loop_
_symmetry_equiv_pos_as_xyz
'x, y, z'
'-x+1/2, -y, z+1/2'
'x+1/2, -y+1/2, -z'
'-x, y+1/2, -z+1/2'
'-x, -y, -z'
'x-1/2, y, -z-1/2'
'-x-1/2, y-1/2, z'
'x, -y-1/2, z-1/2'

loop_
_atom_site_label
_atom_site_type_symbol
_atom_site_fract_x
_atom_site_fract_y
_atom_site_fract_z
_atom_site_U_iso_or_equiv
_atom_site_adp_type
_atom_site_occupancy
_atom_site_symmetry_multiplicity
_atom_site_calc_flag
_atom_site_refinement_flags
Cu1 Cu -0.19450(13) -0.0001(2) 0.46819(10) 0.0349(6) Uani 1 1 d .
Cu2 Cu -0.1411(2) 0.2848(3) 0.22680(14) 0.0788(13) Uani 1 1 d .
C1 C -0.0918(14) 0.516(2) 0.1760(11) 0.061(7) Uani 1 1 d .
H1A H -0.0854 0.4680 0.2093 0.091 Uiso 1 1 calc R
H1B H -0.1090 0.5888 0.1873 0.091 Uiso 1 1 calc R
H1C H -0.0541 0.5291 0.1571 0.091 Uiso 1 1 calc R
C2 C -0.1339(10) 0.4541(17) 0.1355(9) 0.036(5) Uani 1 1 d .
C3 C -0.2029(10) 0.3073(17) 0.1201(9) 0.037(5) Uani 1 1 d .
C4 C -0.2359(13) 0.205(2) 0.1428(15) 0.071(9) Uani 1 1 d .
H4A H -0.2565 0.1664 0.1120 0.106 Uiso 1 1 calc R
H4B H -0.2646 0.2303 0.1709 0.106 Uiso 1 1 calc R
H4C H -0.2080 0.1517 0.1602 0.106 Uiso 1 1 calc R
C5 C -0.2132(9) 0.3513(18) 0.0662(11) 0.043(6) Uani 1 1 d .
H5 H -0.2415 0.3150 0.0428 0.051 Uiso 1 1 calc R
C6 C -0.1434(9) 0.4988(16) 0.0825(7) 0.027(4) Uani 1 1 d U
H6 H -0.1228 0.5651 0.0705 0.032 Uiso 1 1 calc R
C7 C -0.0732(13) 0.064(3) 0.2731(10) 0.063(8) Uani 1 1 d .
H7A H -0.0777 0.0951 0.2351 0.095 Uiso 1 1 calc R
H7B H -0.0713 -0.0192 0.2715 0.095 Uiso 1 1 calc R
H7C H -0.0368 0.0941 0.2898 0.095 Uiso 1 1 calc R
C8 C -0.1249(9) 0.1001(18) 0.3084(10) 0.036(5) Uani 1 1 d .
C9 C -0.2064(11) 0.2191(18) 0.3277(8) 0.038(5) Uani 1 1 d .
C10 C -0.2445(15) 0.325(2) 0.3113(12) 0.065(8) Uani 1 1 d .
H10A H -0.2758 0.3357 0.3391 0.098 Uiso 1 1 calc R
H10B H -0.2621 0.3127 0.2742 0.098 Uiso 1 1 calc R
H10C H -0.2196 0.3934 0.3102 0.098 Uiso 1 1 calc R
C11 C -0.2176(10) 0.1641(18) 0.3751(10) 0.039(5) Uani 1 1 d .
H11 H -0.2485 0.1904 0.3987 0.047 Uiso 1 1 calc R
C12 C -0.1381(8) 0.0375(14) 0.3592(7) 0.023(4) Uani 1 1 d .
H12 H -0.1139 -0.0249 0.3700 0.027 Uiso 1 1 calc R
O1 O -0.0558(9) 0.1428(13) -0.2049(7) 0.057(5) Uani 1 1 d .
O2 O -0.0622(7) 0.4346(11) -0.0309(7) 0.044(4) Uani 1 1 d .
O3 O -0.0474(7) 0.283(2) 0.0584(7) 0.067(6) Uani 1 1 d .
O4 O -0.0837(7) 0.1074(13) 0.1242(9) 0.065(6) Uani 1 1 d .
O5 O 0.0413(7) 0.3066(19) -0.0169(7) 0.066(6) Uani 1 1 d .
O6 O -0.0299(7) -0.0598(14) -0.1506(11) 0.075(7) Uani 1 1 d .
O7 O -0.0186(9) 0.2759(16) 0.1755(8) 0.067(6) Uani 1 1 d .
O8 O 0.0637(10) 0.2349(18) 0.0893(9) 0.075(6) Uiso 1 1 d .
O9 O 0.1387(12) 0.190(2) -0.0596(11) 0.024(5) Uiso 0.50 1 d P
O9' O 0.1085(11) 0.159(2) -0.0541(10) 0.019(5) Uiso 0.50 1 d P
O10 O 0.0487(7) 0.1094(13) -0.1424(10) 0.064(6) Uani 1 1 d .
O11 O 0.0070(10) 0.1330(17) 0.0228(9) 0.016(5) Uani 0.50 1 d P
O12 O 0.1121(8) -0.0762(16) 0.1083(8) 0.060(5) Uani 1 1 d U
O13 O 0.1551(8) 0.3309(14) 0.0268(6) 0.052(5) Uani 1 1 d .
O14 O 0.1683(7) 0.0637(13) -0.1518(7) 0.044(4) Uani 1 1 d .
O15 O -0.0176(10) 0.0120(17) 0.0661(9) 0.014(4) Uiso 0.50 1 d P
O16 O 0.1661(12) 0.109(2) 0.0418(10) 0.024(5) Uiso 0.50 1 d P
O16' O 0.1324(14) 0.084(2) 0.0464(12) 0.033(6) Uiso 0.50 1 d P
O17 O 0.1404(12) -0.0525(19) -0.0413(10) 0.020(5) Uiso 0.50 1 d P
O17' O 0.1734(11) -0.0309(18) -0.0478(10) 0.016(5) Uiso 0.50 1 d P
O18' O -0.0290(11) 0.222(2) -0.0884(10) 0.017(5) Uiso 0.50 1 d P
O18 O -0.0409(11) 0.264(2) -0.1074(11) 0.019(5) Uiso 0.50 1 d P
O19 O 0.1185(8) -0.217(2) 0.0207(8) 0.086(8) Uani 1 1 d .
O20 O 0.2210(5) -0.0985(12) 0.0487(6) 0.035(3) Uani 1 1 d .
O21 O 0.0414(10) -0.0919(18) 0.0349(10) 0.017(5) Uiso 0.50 1 d P
O22 O -0.0725(10) -0.0409(16) 0.0102(9) 0.012(4) Uani 0.50 1 d P
Si1 Si 0.0000 0.0000 0.0000 0.0086(11) Uiso 1 2 d S
W1 W -0.01370(4) 0.19009(6) 0.11747(3) 0.02377(19) Uani 1 1 d .
W2 W -0.04180(3) 0.29452(5) -0.02226(3) 0.02129(18) Uani 1 1 d .
W3 W -0.03708(3) 0.09831(7) -0.13891(3) 0.02377(19) Uani 1 1 d .
W4 W 0.10535(4) 0.22394(6) 0.01995(3) 0.0278(2) Uani 1 1 d .
W5 W 0.11445(4) 0.04540(7) -0.10263(3) 0.0308(2) Uani 1 1 d .
W6 W 0.14920(3) -0.07023(7) 0.03335(3) 0.0289(2) Uani 1 1 d .
N1 N -0.1599(9) 0.3598(16) 0.1555(8) 0.044(5) Uani 1 1 d .
N2 N -0.1840(7) 0.4444(12) 0.0465(6) 0.025(3) Uani 1 1 d .
N3 N -0.1596(9) 0.1891(14) 0.2925(7) 0.041(5) Uani 1 1 d .
N4 N -0.1848(7) 0.0675(14) 0.3915(6) 0.027(3) Uani 1 1 d .

loop_
_atom_site_aniso_label
_atom_site_aniso_U_11
_atom_site_aniso_U_22
_atom_site_aniso_U_33
_atom_site_aniso_U_23
_atom_site_aniso_U_13
_atom_site_aniso_U_12
Cu1 0.0454(16) 0.0445(14) 0.0149(11) 0.0034(10) -0.0007(11) -0.0012(12)
Cu2 0.146(4) 0.065(2) 0.0257(16) 0.0260(15) 0.015(2) 0.021(2)
C1 0.08(2) 0.060(16) 0.039(14) 0.020(12) -0.023(14) 0.012(14)
C2 0.047(13) 0.031(10) 0.030(11) 0.009(8) -0.012(10) -0.003(9)
C3 0.039(13) 0.033(10) 0.040(13) 0.018(9) 0.030(10) 0.006(9)
C4 0.059(18) 0.043(14) 0.11(3) 0.029(15) 0.032(17) -0.010(12)
C5 0.020(10) 0.032(10) 0.077(18) 0.012(11) 0.026(10) 0.012(8)
C6 0.032(8) 0.033(7) 0.016(7) 0.006(6) -0.002(6) 0.000(6)
C7 0.062(18) 0.10(2) 0.026(13) 0.021(13) 0.006(12) 0.011(16)
C8 0.030(11) 0.034(11) 0.045(13) 0.006(9) -0.012(10) -0.020(9)
C9 0.056(14) 0.044(12) 0.014(9) 0.006(8) -0.016(9) 0.007(10)
C10 0.09(2) 0.063(17) 0.046(16) 0.023(13) -0.010(15) 0.026(15)
C11 0.041(13) 0.038(11) 0.040(13) -0.013(9) 0.006(10) 0.009(9)
C12 0.030(10) 0.019(8) 0.020(9) 0.003(7) 0.008(8) 0.000(7)
O1 0.099(15) 0.041(9) 0.032(9) 0.012(7) -0.011(9) -0.007(9)
O2 0.035(9) 0.027(7) 0.070(11) 0.009(7) 0.010(8) 0.014(6)
O3 0.021(8) 0.150(18) 0.030(9) 0.043(10) -0.004(7) 0.013(9)
O4 0.030(9) 0.038(9) 0.126(18) 0.032(10) -0.011(10) 0.007(7)
O5 0.020(8) 0.145(18) 0.032(9) 0.049(10) 0.000(6) -0.006(9)
O6 0.014(8) 0.044(10) 0.17(2) 0.026(11) -0.013(10) -0.002(7)
O7 0.073(13) 0.081(12) 0.048(11) -0.053(9) -0.031(9) 0.035(10)
O10 0.016(8) 0.030(8) 0.147(19) 0.009(9) -0.002(9) -0.005(6)
O11 0.013(11) 0.017(10) 0.017(12) -0.004(9) 0.003(9) 0.002(8)
O12 0.047(8) 0.070(8) 0.062(8) -0.028(7) 0.030(6) -0.027(6)
O13 0.071(12) 0.057(9) 0.030(8) 0.024(7) -0.026(8) -0.033(8)
O14 0.037(9) 0.056(9) 0.040(9) 0.011(7) 0.019(7) 0.011(7)
O19 0.047(11) 0.137(18) 0.074(13) -0.080(13) 0.045(10) -0.068(12)
O20 0.007(6) 0.049(8) 0.049(9) -0.006(7) 0.010(6) 0.006(6)
O22 0.018(12) 0.007(9) 0.013(11) -0.001(8) -0.012(9) -0.001(8)
W1 0.0301(4) 0.0269(4) 0.0143(4) -0.0077(3) 0.0011(3) 0.0034(3)
W2 0.0197(4) 0.0159(3) 0.0282(4) 0.0010(3) 0.0015(3) 0.0018(3)
W3 0.0234(4) 0.0393(4) 0.0085(3) 0.0062(3) -0.0015(3) -0.0017(3)
W4 0.0359(5) 0.0210(4) 0.0265(4) 0.0041(3) -0.0123(3) -0.0097(3)
W5 0.0355(5) 0.0383(4) 0.0186(4) 0.0091(3) 0.0150(3) 0.0102(3)
W6 0.0207(4) 0.0413(4) 0.0248(4) -0.0098(3) -0.0083(3) 0.0131(3)
N1 0.050(13) 0.042(10) 0.039(11) 0.010(8) 0.014(9) 0.012(9)
N2 0.028(9) 0.029(8) 0.018(8) 0.005(6) 0.005(6) 0.003(6)
N3 0.066(14) 0.031(9) 0.026(9) 0.013(7) -0.003(9) 0.000(8)
N4 0.028(9) 0.043(9) 0.011(7) 0.002(6) -0.003(6) -0.010(7)

loop_
_atom_type_symbol
_atom_type_description
_atom_type_scat_dispersion_real
_atom_type_scat_dispersion_imag
_atom_type_scat_source
C C 0.0033 0.0016 'International Tables Vol C Tables 4.2.6.8 and 6.1.1.4'
H H 0.0000 0.0000 'International Tables Vol C Tables 4.2.6.8 and 6.1.1.4'
O O 0.0106 0.0060 'International Tables Vol C Tables 4.2.6.8 and 6.1.1.4'
Si Si 0.0817 0.0704 'International Tables Vol C Tables 4.2.6.8 and 6.1.1.4'
Cu Cu 0.3201 1.2651 'International Tables Vol C Tables 4.2.6.8 and 6.1.1.4'
W W -0.8490 6.8722 'International Tables Vol C Tables 4.2.6.8 and 6.1.1.4'
N N 0.0061 0.0033 'International Tables Vol C Tables 4.2.6.8 and 6.1.1.4'

loop_
_geom_angle_atom_site_label_1
_geom_angle_atom_site_label_2
_geom_angle_atom_site_label_3
_geom_angle
_geom_angle_site_symmetry_1
_geom_angle_site_symmetry_3
N2 Cu1 N4 135.4(6) 8_566 .
N2 Cu1 O13 101.4(6) 8_566 4_545
N4 Cu1 O13 111.3(7) . 4_545
N2 Cu1 O20 115.7(6) 8_566 6_556
N4 Cu1 O20 97.6(6) . 6_556
O13 Cu1 O20 84.1(6) 4_545 6_556
N1 Cu2 N3 153.8(9) . .
N1 C2 C6 125(2) . .
N1 C2 C1 115.9(19) . .
C6 C2 C1 119.5(19) . .
C5 C3 N1 119.9(18) . .
C5 C3 C4 122(2) . .
N1 C3 C4 118(2) . .
N2 C5 C3 122(2) . .
C2 C6 N2 119.0(17) . .
N3 C8 C12 120(2) . .
N3 C8 C7 121(2) . .
C12 C8 C7 119.3(19) . .
C11 C9 N3 122.3(19) . .
C11 C9 C10 119(2) . .
N3 C9 C10 118.1(19) . .
C9 C11 N4 122(2) . .
N4 C12 C8 120.4(17) . .
W2 O3 W1 137.6(11) . .
W1 O4 W5 138.0(11) . 5
W2 O5 W4 137.2(10) . .
W3 O6 W1 137.8(12) . 5
W4 O8 W1 136.5(12) . .
O9' O9 W5 58(2) . .
O9' O9 W4 67(3) . .
W5 O9 W4 120.9(13) . .
O9 O9' W5 100(3) . .
O9 O9' W4 90(3) . .
W5 O9' W4 154.0(14) . .
W5 O10 W3 136.8(11) . .
Si1 O11 O21 56.4(9) . 5
Si1 O11 O15 55.3(9) . .
O21 O11 O15 92.1(14) 5 .
Si1 O11 W1 123.4(11) . .
O21 O11 W1 131.6(13) 5 .
O15 O11 W1 68.1(10) . .
Si1 O11 W2 122.6(12) . .
O21 O11 W2 66.3(10) 5 .
O15 O11 W2 134.8(13) . .
W1 O11 W2 96.3(7) . .
Si1 O11 W4 118.8(11) . .
O21 O11 W4 129.5(13) 5 .
O15 O11 W4 128.4(13) . .
W1 O11 W4 94.8(8) . .
W2 O11 W4 93.7(7) . .
W3 O12 W6 138.2(11) 5 .
W4 O13 Cu1 162.2(12) . 4
Si1 O15 O11 56.6(9) . .
Si1 O15 W1 123.6(11) . .
O11 O15 W1 67.0(9) . .
Si1 O15 W5 122.5(11) . 5
O11 O15 W5 132.9(13) . 5
W1 O15 W5 95.1(7) . 5
Si1 O15 W3 120.4(11) . 5
O11 O15 W3 129.6(13) . 5
W1 O15 W3 94.3(7) . 5
W5 O15 W3 93.3(7) 5 5
O16' O16 W4 69(3) . .
O16' O16 W6 60(3) . .
W4 O16 W6 120.8(13) . .
O16 O16' W4 87(3) . .
O16 O16' W6 98(3) . .
W4 O16' W6 149.4(17) . .
O17' O17 W6 97(3) . .
O17' O17 W5 87(3) . .
W6 O17 W5 147.3(13) . .
O17 O17' W6 60(2) . .
O17 O17' W5 70(2) . .
W6 O17' W5 121.0(12) . .
O18 O18' W2 99(3) . .
O18 O18' W3 95(3) . .
W2 O18' W3 153.8(14) . .
O18' O18 W2 61(3) . .
O18' O18 W3 64(3) . .
W2 O18 W3 121.0(13) . .
W6 O19 W2 138.5(12) . 5
W6 O20 Cu1 132.2(8) . 6_656
Si1 O21 O11 56.6(10) . 5
Si1 O21 W2 125.7(12) . 5
O11 O21 W2 69.3(9) 5 5
Si1 O21 W6 119.4(11) . .
O11 O21 W6 127.9(13) 5 .
W2 O21 W6 95.5(8) 5 .
Si1 O21 W3 120.0(11) . 5
O11 O21 W3 136.1(13) 5 5
W2 O21 W3 95.6(8) 5 5
W6 O21 W3 93.3(8) . 5
Si1 O22 W4 120.2(10) . 5
Si1 O22 W5 120.8(10) . 5
W4 O22 W5 97.7(8) 5 5
Si1 O22 W6 118.5(10) . 5
W4 O22 W6 97.4(7) 5 5
W5 O22 W6 96.9(8) 5 5
O15 Si1 O15 180.0(15) 5 .
O15 Si1 O21 73.1(11) 5 5
O15 Si1 O21 106.9(11) . 5
O15 Si1 O21 106.9(11) 5 .
O15 Si1 O21 73.1(11) . .
O21 Si1 O21 180(2) 5 .
O15 Si1 O11 68.0(10) 5 5
O15 Si1 O11 112.0(10) . 5
O21 Si1 O11 113.0(11) 5 5
O21 Si1 O11 67.0(11) . 5
O15 Si1 O11 112.0(10) 5 .
O15 Si1 O11 68.0(10) . .
O21 Si1 O11 67.0(11) 5 .
O21 Si1 O11 113.0(11) . .
O11 Si1 O11 180.0(14) 5 .
O15 Si1 O22 69.8(10) 5 5
O15 Si1 O22 110.2(10) . 5
O21 Si1 O22 106.9(10) 5 5
O21 Si1 O22 73.1(10) . 5
O11 Si1 O22 107.8(10) 5 5
O11 Si1 O22 72.2(10) . 5
O15 Si1 O22 110.2(10) 5 .
O15 Si1 O22 69.8(10) . .
O21 Si1 O22 73.1(10) 5 .
O21 Si1 O22 106.9(10) . .
O11 Si1 O22 72.2(10) 5 .
O11 Si1 O22 107.8(10) . .
O22 Si1 O22 180.0(19) 5 .
O7 W1 O4 100.3(10) . .
O7 W1 O3 103.5(10) . .
O4 W1 O3 90.9(8) . .
O7 W1 O8 100.3(10) . .
O4 W1 O8 159.1(9) . .
O3 W1 O8 87.5(8) . .
O7 W1 O6 99.3(10) . 5
O4 W1 O6 89.6(7) . 5
O3 W1 O6 156.7(10) . 5
O8 W1 O6 83.9(8) . 5
O7 W1 O11 159.2(9) . .
O4 W1 O11 95.9(9) . .
O3 W1 O11 63.2(8) . .
O8 W1 O11 64.9(8) . .
O6 W1 O11 93.6(9) 5 .
O7 W1 O15 155.7(9) . .
O4 W1 O15 64.3(8) . .
O3 W1 O15 95.7(9) . .
O8 W1 O15 95.2(8) . .
O6 W1 O15 63.7(9) 5 .
O11 W1 O15 44.9(7) . .
O2 W2 O18' 112.9(10) . .
O2 W2 O5 101.9(9) . .
O18' W2 O5 86.2(10) . .
O2 W2 O3 99.8(9) . .
O18' W2 O3 147.2(10) . .
O5 W2 O3 90.3(7) . .
O2 W2 O19 101.8(9) . 5
O18' W2 O19 86.7(9) . 5
O5 W2 O19 156.3(10) . 5
O3 W2 O19 83.6(8) . 5
O2 W2 O18 92.8(9) . .
O18' W2 O18 20.4(8) . .
O5 W2 O18 93.9(8) . .
O3 W2 O18 165.6(10) . .
O19 W2 O18 87.0(8) 5 .
O2 W2 O21 159.0(8) . 5
O18' W2 O21 54.8(10) . 5
O5 W2 O21 94.5(9) . 5
O3 W2 O21 93.2(9) . 5
O19 W2 O21 63.1(9) 5 5
O18 W2 O21 72.8(9) . 5
O2 W2 O11 156.2(8) . .
O18' W2 O11 86.8(10) . .
O5 W2 O11 64.9(8) . .
O3 W2 O11 62.4(8) . .
O19 W2 O11 92.2(10) 5 .
O18 W2 O11 107.2(9) . .
O21 W2 O11 44.4(7) 5 .
O1 W3 O12 100.0(10) . 5
O1 W3 O6 100.6(9) . .
O12 W3 O6 90.1(8) 5 .
O1 W3 O18' 112.2(10) . .
O12 W3 O18' 86.9(9) 5 .
O6 W3 O18' 147.1(11) . .
O1 W3 O10 100.9(10) . .
O12 W3 O10 158.9(9) 5 .
O6 W3 O10 88.4(7) . .
O18' W3 O10 83.0(9) . .
O1 W3 O18 92.1(9) . .
O12 W3 O18 87.2(9) 5 .
O6 W3 O18 167.2(11) . .
O18' W3 O18 20.3(8) . .
O10 W3 O18 89.7(8) . .
O1 W3 O21 156.6(8) . 5
O12 W3 O21 64.5(8) 5 5
O6 W3 O21 97.0(9) . 5
O18' W3 O21 52.4(9) . 5
O10 W3 O21 94.8(9) . 5
O18 W3 O21 70.5(9) . 5
O1 W3 O15 157.1(8) . 5
O12 W3 O15 96.3(8) 5 5
O6 W3 O15 63.3(8) . 5
O18' W3 O15 84.4(9) . 5
O10 W3 O15 64.4(8) . 5
O18 W3 O15 104.6(9) . 5
O21 W3 O15 46.3(7) 5 5
O13 W4 O16' 113.5(11) . .
O13 W4 O8 101.4(9) . .
O16' W4 O8 86.0(11) . .
O13 W4 O9' 110.8(10) . .
O16' W4 O9' 87.3(11) . .
O8 W4 O9' 147.2(10) . .
O13 W4 O5 100.0(9) . .
O16' W4 O5 146.5(11) . .
O8 W4 O5 89.3(8) . .
O9' W4 O5 79.0(9) . .
O13 W4 O16 90.7(10) . .
O16' W4 O16 24.4(10) . .
O8 W4 O16 99.3(10) . .
O9' W4 O16 87.1(10) . .
O5 W4 O16 164.8(10) . .
O13 W4 O9 89.2(10) . .
O16' W4 O9 91.2(11) . .
O8 W4 O9 169.3(10) . .
O9' W4 O9 22.2(8) . .
O5 W4 O9 87.4(9) . .
O16 W4 O9 81.9(10) . .
O13 W4 O22 154.6(9) . 5
O16' W4 O22 54.0(10) . 5
O8 W4 O22 99.6(8) . 5
O9' W4 O22 51.7(9) . 5
O5 W4 O22 94.4(8) . 5
O16 W4 O22 71.9(9) . 5
O9 W4 O22 70.6(9) . 5
O13 W4 O11 156.5(9) . .
O16' W4 O11 84.8(11) . .
O8 W4 O11 63.8(8) . .
O9' W4 O11 83.7(9) . .
O5 W4 O11 63.5(7) . .
O16 W4 O11 109.1(9) . .
O9 W4 O11 105.8(9) . .
O22 W4 O11 48.6(7) 5 .
O14 W5 O9' 114.1(10) . .
O14 W5 O10 99.8(8) . .
O9' W5 O10 88.2(10) . .
O14 W5 O17 111.8(9) . .
O9' W5 O17 88.6(10) . .
O10 W5 O17 146.6(10) . .
O14 W5 O4 100.8(8) . 5
O9' W5 O4 145.1(10) . 5
O10 W5 O4 87.1(7) . 5
O17 W5 O4 76.8(9) . 5
O14 W5 O9 92.7(10) . .
O9' W5 O9 22.1(9) . .
O10 W5 O9 97.6(9) . .
O17 W5 O9 91.7(10) . .
O4 W5 O9 164.7(10) 5 .
O14 W5 O17' 91.4(9) . .
O9' W5 O17' 87.9(10) . .
O10 W5 O17' 168.8(9) . .
O17 W5 O17' 22.8(8) . .
O4 W5 O17' 90.1(8) 5 .
O9 W5 O17' 82.4(9) . .
O14 W5 O22 156.5(8) . 5
O9' W5 O22 52.2(9) . 5
O10 W5 O22 98.8(8) . 5
O17 W5 O22 54.5(9) . 5
O4 W5 O22 94.5(8) 5 5
O9 W5 O22 70.5(9) . 5
O17' W5 O22 70.7(8) . 5
O14 W5 O15 156.6(8) . 5
O9' W5 O15 84.6(10) . 5
O10 W5 O15 65.5(7) . 5
O17 W5 O15 81.1(9) . 5
O4 W5 O15 62.1(7) 5 5
O9 W5 O15 106.7(9) . 5
O17' W5 O15 103.7(8) . 5
O22 W5 O15 46.7(7) 5 5
O20 W6 O17 109.9(10) . .
O20 W6 O16' 110.3(11) . .
O17 W6 O16' 91.8(12) . .
O20 W6 O19 102.2(9) . .
O17 W6 O19 84.6(10) . .
O16' W6 O19 146.4(12) . .
O20 W6 O12 102.0(8) . .
O17 W6 O12 148.1(10) . .
O16' W6 O12 78.3(11) . .
O19 W6 O12 87.4(7) . .
O20 W6 O17' 89.4(8) . .
O17 W6 O17' 22.8(9) . .
O16' W6 O17' 89.7(11) . .
O19 W6 O17' 98.8(9) . .
O12 W6 O17' 165.7(9) . .
O20 W6 O16 90.0(9) . .
O17 W6 O16 90.0(10) . .
O16' W6 O16 22.5(10) . .
O19 W6 O16 167.7(11) . .
O12 W6 O16 91.5(9) . .
O17' W6 O16 79.8(9) . .
O20 W6 O22 152.8(7) . 5
O17 W6 O22 55.4(9) . 5
O16' W6 O22 53.4(10) . 5
O19 W6 O22 99.0(9) . 5
O12 W6 O22 95.8(8) . 5
O17' W6 O22 70.6(8) . 5
O16 W6 O22 69.0(8) . 5
O20 W6 O21 158.2(7) . .
O17 W6 O21 85.3(10) . .
O16' W6 O21 83.9(11) . .
O19 W6 O21 62.5(8) . .
O12 W6 O21 63.8(8) . .
O17' W6 O21 107.6(9) . .
O16 W6 O21 106.1(9) . .
O22 W6 O21 49.0(7) 5 .
C2 N1 C3 116.4(18) . .
C2 N1 Cu2 125.5(17) . .
C3 N1 Cu2 118.0(14) . .
C5 N2 C6 118.1(18) . .
C5 N2 Cu1 121.8(16) . 8_565
C6 N2 Cu1 120.0(12) . 8_565
C8 N3 C9 117.8(17) . .
C8 N3 Cu2 122.2(16) . .
C9 N3 Cu2 119.7(13) . .
C12 N4 C11 117.7(16) . .
C12 N4 Cu1 120.1(13) . .
C11 N4 Cu1 120.7(14) . .

loop_
_geom_bond_atom_site_label_1
_geom_bond_atom_site_label_2
_geom_bond_distance
_geom_bond_site_symmetry_2
Cu1 N2 1.950(15) 8_566
Cu1 N4 1.963(14) .
Cu1 O13 2.130(15) 4_545
Cu1 O20 2.228(13) 6_556
Cu2 N1 1.919(19) .
Cu2 N3 1.930(16) .
C1 C2 1.51(3) .
C2 N1 1.31(3) .
C2 C6 1.36(3) .
C3 C5 1.38(3) .
C3 N1 1.40(3) .
C3 C4 1.48(3) .
C5 N2 1.33(2) .
C6 N2 1.38(2) .
C7 C8 1.47(3) .
C8 N3 1.33(3) .
C8 C12 1.42(3) .
C9 C11 1.30(3) .
C9 N3 1.37(3) .
C9 C10 1.53(3) .
C11 N4 1.38(3) .
C12 N4 1.33(2) .
O1 W3 1.675(15) .
O2 W2 1.681(13) .
O3 W2 1.891(16) .
O3 W1 1.896(15) .
O4 W1 1.831(16) .
O4 W5 1.947(17) 5
O5 W2 1.860(15) .
O5 W4 1.915(16) .
O6 W3 1.840(17) .
O6 W1 1.943(16) 5
O7 W1 1.677(14) .
O8 W4 1.87(2) .
O8 W1 1.91(2) .
O9 O9' 0.77(3) .
O9 W5 2.01(2) .
O9 W4 2.04(3) .
O9' W5 1.74(2) .
O9' W4 1.88(2) .
O10 W5 1.881(17) .
O10 W3 1.915(15) .
O11 Si1 1.62(2) .
O11 O21 1.79(3) 5
O11 O15 1.80(3) .
O11 W1 2.35(2) .
O11 W2 2.39(2) .
O11 W4 2.42(2) .
O12 W3 1.835(15) 5
O12 W6 1.935(17) .
O13 W4 1.659(15) .
O13 Cu1 2.130(15) 4
O14 W5 1.673(14) .
O15 Si1 1.60(2) .
O15 W1 2.37(2) .
O15 W5 2.41(2) 5
O15 W3 2.44(2) 5
O16 O16' 0.81(3) .
O16 W4 1.95(2) .
O16 W6 2.10(2) .
O16' W4 1.82(3) .
O16' W6 1.83(3) .
O17 O17' 0.79(3) .
O17 W6 1.77(2) .
O17 W5 1.91(2) .
O17' W6 2.02(2) .
O17' W5 2.03(2) .
O18' O18 0.71(3) .
O18' W2 1.78(2) .
O18' W3 1.85(2) .
O18 W2 2.02(2) .
O18 W3 2.04(2) .
O19 W6 1.842(18) .
O19 W2 1.923(14) 5
O20 W6 1.669(13) .
O20 Cu1 2.228(13) 6_656
O21 Si1 1.62(2) .
O21 O11 1.79(3) 5
O21 W2 2.34(2) 5
O21 W6 2.41(2) .
O21 W3 2.43(2) 5
O22 Si1 1.70(2) .
O22 W4 2.331(18) 5
O22 W5 2.35(2) 5
O22 W6 2.36(2) 5
Si1 O15 1.60(2) 5
Si1 O21 1.62(2) 5
Si1 O11 1.62(2) 5
Si1 O22 1.70(2) 5
W1 O6 1.943(16) 5
W2 O19 1.923(14) 5
W2 O21 2.34(2) 5
W3 O12 1.835(15) 5
W3 O21 2.43(2) 5
W3 O15 2.44(2) 5
W4 O22 2.331(18) 5
W5 O4 1.947(17) 5
W5 O22 2.35(2) 5
W5 O15 2.41(2) 5
W6 O22 2.36(2) 5
N2 Cu1 1.950(15) 8_565
